data_7212150
loop_
_publ_author_name
'Niu, Cao-Yuan'
'Zheng, Xian-Fu'
'He, Yong'
'Feng, Zhi-Qiang'
'Kou, Chun-Hong'

_publ_section_title
;
 Tuning of unusual secondary ligands to construct fluorescent zinc
 coordination polymers of an unsymmetrical pyridylbenzoate ligand from 1D
 chain to interdigital or porous 2D layers and interpenetrated 3D
 frameworks
;
_journal_issue 10
_journal_name_full CrystEngComm
_journal_page_first 2847
_journal_paper_doi 10.1039/b920737f
_journal_volume 12
_journal_year 2010
_chemical_formula_sum 'C24 H19 N2 O5.5 Zn'
_chemical_formula_weight 488.8042
_chemical_name_systematic
;
?
;
_space_group_IT_number 14
_symmetry_cell_setting monoclinic
_symmetry_space_group_name_Hall '-P 2ybc'
_symmetry_space_group_name_H-M 'P 1 21/c 1'
_atom_sites_solution_hydrogens geom
_atom_sites_solution_primary direct
_atom_sites_solution_secondary difmap
_audit_creation_method SHELXL-97
_cell_angle_alpha 90.00
_cell_angle_beta 93.452(4)
_cell_angle_gamma 90.00
_cell_formula_units_Z 4
_cell_length_a 11.623(3)
_cell_length_b 19.684(5)
_cell_length_c 10.774(2)
_cell_measurement_temperature 173(2)
_cell_measurement_theta_max 25.50
_cell_measurement_theta_min 2.04
_cell_volume 2460.5(10)
_computing_cell_refinement 'Bruker SMART (Siemens, 1996)'
_computing_data_collection 'Bruker SMART (Siemens, 1996)'
_computing_data_reduction 'Bruker SAINT (Siemens, 1994)'
_computing_molecular_graphics
;
'SHELXL97 (Sheldrick, 2008) and DIAMOND (Brandenburg, 2005)
;
_computing_publication_material 'SHELXL97 (Sheldrick, 2008)'
_computing_structure_refinement 'SHELXL97 (Sheldrick, 2008)'
_computing_structure_solution 'SHELXL97 (Sheldrick, 2008)'
_diffrn_ambient_temperature 173(2)
_diffrn_measured_fraction_theta_full 0.993
_diffrn_measured_fraction_theta_max 0.993
_diffrn_measurement_device_type 'CCD area detector'
_diffrn_measurement_method 'phi and omega scans'
_diffrn_radiation_monochromator graphite
_diffrn_radiation_source 'fine-focus sealed tube'
_diffrn_radiation_type MoK\a
_diffrn_radiation_wavelength 0.71073
_diffrn_reflns_av_R_equivalents 0.0439
_diffrn_reflns_av_sigmaI/netI 0.0540
_diffrn_reflns_limit_h_max 12
_diffrn_reflns_limit_h_min -14
_diffrn_reflns_limit_k_max 23
_diffrn_reflns_limit_k_min -23
_diffrn_reflns_limit_l_max 13
_diffrn_reflns_limit_l_min -7
_diffrn_reflns_number 13444
_diffrn_reflns_theta_full 25.50
_diffrn_reflns_theta_max 25.50
_diffrn_reflns_theta_min 2.04
_exptl_absorpt_coefficient_mu 1.032
_exptl_absorpt_correction_T_max 0.7681
_exptl_absorpt_correction_T_min 0.7270
_exptl_absorpt_correction_type multi-scan
_exptl_absorpt_process_details '(SADABS; Sheldrick, 1996)'
_exptl_crystal_colour yellow
_exptl_crystal_density_diffrn 1.290
_exptl_crystal_density_method 'not measured'
_exptl_crystal_description block
_exptl_crystal_F_000 976
_exptl_crystal_size_max 0.33
_exptl_crystal_size_mid 0.29
_exptl_crystal_size_min 0.27
_refine_diff_density_max 0.885
_refine_diff_density_min -0.447
_refine_diff_density_rms 0.099
_refine_ls_extinction_method none
_refine_ls_goodness_of_fit_ref 1.001
_refine_ls_hydrogen_treatment mixed
_refine_ls_matrix_type full
_refine_ls_number_parameters 322
_refine_ls_number_reflns 4551
_refine_ls_number_restraints 69
_refine_ls_restrained_S_all 1.050
_refine_ls_R_factor_all 0.0922
_refine_ls_R_factor_gt 0.0669
_refine_ls_shift/su_max 0.000
_refine_ls_shift/su_mean 0.000
_refine_ls_structure_factor_coef Fsqd
_refine_ls_weighting_details 'calc w=1/[\s^2^(Fo^2^)+(0.1755P)^2^+0.0000P] where P=(Fo^2^+2Fc^2^)/3'
_refine_ls_weighting_scheme calc
_refine_ls_wR_factor_gt 0.2173
_refine_ls_wR_factor_ref 0.2455
_reflns_number_gt 3039
_reflns_number_total 4551
_reflns_threshold_expression >2sigma(I)
_cod_data_source_file b920737f.txt
_cod_data_source_block 2
_cod_original_cell_volume 2460.7(10)
_cod_original_sg_symbol_H-M P2(1)/c
_cod_database_code 7212150

loop_
_symmetry_equiv_pos_as_xyz
'x, y, z'
'-x, y+1/2, -z+1/2'
'-x, -y, -z'
'x, -y-1/2, z-1/2'

loop_
_atom_site_label
_atom_site_type_symbol
_atom_site_fract_x
_atom_site_fract_y
_atom_site_fract_z
_atom_site_U_iso_or_equiv
_atom_site_adp_type
_atom_site_occupancy
_atom_site_symmetry_multiplicity
_atom_site_calc_flag
_atom_site_refinement_flags
Zn1 Zn 0.53746(5) 0.14894(3) 0.95608(6) 0.0620(3) Uani 1 1 d .
N1 N 0.3913(4) 0.1283(2) 1.0483(4) 0.0623(11) Uani 1 1 d .
N2 N 0.4398(4) -0.2498(2) 0.5405(4) 0.0618(11) Uani 1 1 d .
O1 O 0.5074(4) 0.0938(2) 0.8074(4) 0.0738(10) Uani 1 1 d .
O2 O 0.3804(4) 0.1736(2) 0.7584(4) 0.0934(14) Uani 1 1 d .
O3 O -0.3505(3) 0.1011(2) 1.0669(4) 0.0749(11) Uani 1 1 d .
O4 O -0.2378(4) 0.1445(3) 0.9291(5) 0.0980(16) Uani 1 1 d .
O5 O 0.1419(14) 0.2052(7) 0.7601(15) 0.143(4) Uani 0.50 1 d PDU
O6 O 0.8369(14) 0.2442(8) 0.7828(13) 0.171(5) Uani 0.50 1 d PU
O7 O 0.041(3) 0.3082(14) 0.899(3) 0.149(9) Uani 0.25 1 d PU
O8 O 0.971(3) 0.1847(17) 0.619(3) 0.166(11) Uani 0.25 1 d PU
C1 C 0.4233(5) 0.1174(3) 0.7405(5) 0.0681(14) Uani 1 1 d .
C2 C 0.3756(5) 0.0727(2) 0.6382(5) 0.0608(13) Uani 1 1 d .
C3 C 0.2946(7) 0.0994(3) 0.5509(6) 0.097(2) Uani 1 1 d .
H3 H 0.2736 0.1460 0.5534 0.117 Uiso 1 1 calc R
C4 C 0.2455(9) 0.0571(4) 0.4611(7) 0.129(3) Uani 1 1 d U
H4 H 0.1925 0.0752 0.3991 0.155 Uiso 1 1 calc R
C5 C 0.2726(8) -0.0126(4) 0.4597(6) 0.113(3) Uani 1 1 d U
H5 H 0.2337 -0.0421 0.4013 0.136 Uiso 1 1 calc R
C6 C 0.3554(5) -0.0375(3) 0.5431(5) 0.0657(14) Uani 1 1 d .
C7 C 0.4041(4) 0.0054(2) 0.6320(4) 0.0567(12) Uani 1 1 d .
H7 H 0.4597 -0.0124 0.6916 0.068 Uiso 1 1 calc R
C8 C 0.3839(5) -0.1108(3) 0.5407(5) 0.0578(12) Uani 1 1 d .
C9 C 0.4450(8) -0.1420(3) 0.6354(7) 0.103(3) Uani 1 1 d U
H9 H 0.4699 -0.1160 0.7063 0.124 Uiso 1 1 calc R
C10 C 0.4721(7) -0.2093(3) 0.6326(7) 0.098(2) Uani 1 1 d U
H10 H 0.5168 -0.2278 0.7011 0.117 Uiso 1 1 calc R
C11 C 0.3511(6) -0.1521(3) 0.4452(6) 0.0771(18) Uani 1 1 d .
H11 H 0.3084 -0.1340 0.3748 0.093 Uiso 1 1 calc R
C12 C 0.3791(6) -0.2208(3) 0.4485(6) 0.0815(18) Uani 1 1 d U
H12 H 0.3527 -0.2484 0.3802 0.098 Uiso 1 1 calc R
C13 C -0.2512(5) 0.1113(3) 1.0252(6) 0.0730(16) Uani 1 1 d .
C14 C -0.1512(4) 0.0765(3) 1.0938(5) 0.0607(12) Uani 1 1 d .
C15 C -0.0408(4) 0.0959(3) 1.0725(5) 0.0609(13) Uani 1 1 d .
H15 H -0.0290 0.1322 1.0167 0.073 Uiso 1 1 calc R
C16 C 0.0541(4) 0.0636(3) 1.1306(4) 0.0555(11) Uani 1 1 d .
C17 C 0.0352(5) 0.0084(3) 1.2059(5) 0.0763(16) Uani 1 1 d .
H17 H 0.0988 -0.0157 1.2438 0.092 Uiso 1 1 calc R
C18 C -0.0760(5) -0.0118(4) 1.2263(6) 0.093(2) Uani 1 1 d .
H18 H -0.0878 -0.0495 1.2791 0.112 Uiso 1 1 calc R
C19 C -0.1694(5) 0.0214(4) 1.1717(5) 0.0771(16) Uani 1 1 d .
H19 H -0.2454 0.0072 1.1867 0.093 Uiso 1 1 calc R
C20 C 0.1721(4) 0.0859(2) 1.1084(4) 0.0545(11) Uani 1 1 d .
C21 C 0.1944(5) 0.1522(3) 1.0748(7) 0.0769(17) Uani 1 1 d U
H21 H 0.1343 0.1850 1.0731 0.092 Uiso 1 1 calc R
C22 C 0.3015(5) 0.1708(3) 1.0444(7) 0.0830(18) Uani 1 1 d U
H22 H 0.3132 0.2163 1.0191 0.100 Uiso 1 1 calc R
C23 C 0.3716(4) 0.0648(3) 1.0841(5) 0.0557(12) Uani 1 1 d .
H23 H 0.4338 0.0334 1.0882 0.067 Uiso 1 1 calc R
C24 C 0.2647(4) 0.0428(3) 1.1154(4) 0.0564(12) Uani 1 1 d .
H24 H 0.2550 -0.0027 1.1421 0.068 Uiso 1 1 calc R
H1W H 0.116(6) 0.205(3) 0.690(3) 0.085 Uiso 1 1 d D
H2W H 0.128(6) 0.2425(18) 0.782(5) 0.085 Uiso 1 1 d D

loop_
_atom_site_aniso_label
_atom_site_aniso_U_11
_atom_site_aniso_U_22
_atom_site_aniso_U_33
_atom_site_aniso_U_23
_atom_site_aniso_U_13
_atom_site_aniso_U_12
Zn1 0.0370(4) 0.0561(4) 0.0921(6) 0.0022(3) -0.0023(3) -0.0033(2)
N1 0.033(2) 0.064(2) 0.089(3) -0.003(2) -0.0035(19) 0.0041(19)
N2 0.044(2) 0.058(2) 0.083(3) -0.001(2) -0.003(2) 0.0032(19)
O1 0.059(2) 0.074(2) 0.088(3) -0.0050(19) -0.0020(19) -0.004(2)
O2 0.096(4) 0.058(2) 0.124(4) -0.015(2) -0.019(3) -0.002(2)
O3 0.030(2) 0.097(3) 0.097(3) 0.001(2) 0.0007(16) 0.0063(19)
O4 0.051(3) 0.113(4) 0.129(4) 0.047(3) -0.002(3) 0.006(2)
O5 0.120(8) 0.138(8) 0.174(9) 0.018(7) 0.013(7) 0.027(7)
O6 0.166(9) 0.188(9) 0.162(8) 0.034(7) 0.035(7) -0.047(8)
O7 0.154(13) 0.131(12) 0.162(12) -0.008(9) 0.019(9) -0.020(9)
O8 0.162(14) 0.168(13) 0.168(13) -0.013(10) 0.004(10) 0.014(10)
C1 0.061(4) 0.060(3) 0.083(4) 0.003(3) 0.006(3) -0.014(3)
C2 0.065(4) 0.054(3) 0.063(3) 0.007(2) 0.005(2) -0.004(2)
C3 0.143(7) 0.060(3) 0.084(4) 0.002(3) -0.030(4) 0.014(4)
C4 0.190(7) 0.091(4) 0.098(5) -0.009(4) -0.069(5) 0.054(5)
C5 0.161(7) 0.079(4) 0.092(4) -0.016(3) -0.053(4) 0.039(4)
C6 0.081(4) 0.057(3) 0.058(3) 0.007(2) -0.007(3) 0.006(3)
C7 0.049(3) 0.062(3) 0.060(3) 0.010(2) 0.005(2) 0.001(2)
C8 0.060(3) 0.053(3) 0.061(3) 0.002(2) 0.000(2) 0.002(2)
C9 0.141(6) 0.070(4) 0.092(4) -0.013(3) -0.046(4) 0.021(4)
C10 0.124(6) 0.069(4) 0.095(4) 0.004(3) -0.036(4) 0.021(4)
C11 0.072(4) 0.072(4) 0.084(4) -0.004(3) -0.023(3) 0.011(3)
C12 0.075(4) 0.070(3) 0.095(4) -0.009(3) -0.029(3) 0.009(3)
C13 0.033(3) 0.080(4) 0.105(5) -0.006(3) -0.002(3) 0.002(3)
C14 0.031(3) 0.076(3) 0.075(3) -0.003(3) 0.001(2) 0.004(2)
C15 0.035(3) 0.065(3) 0.083(3) 0.005(2) 0.006(2) 0.001(2)
C16 0.032(3) 0.068(3) 0.066(3) 0.001(2) 0.0013(19) 0.000(2)
C17 0.045(3) 0.104(4) 0.078(4) 0.027(3) -0.008(3) 0.001(3)
C18 0.057(4) 0.125(5) 0.099(5) 0.052(4) 0.009(3) -0.005(4)
C19 0.039(3) 0.111(5) 0.081(4) 0.020(3) 0.003(2) -0.010(3)
C20 0.033(3) 0.059(3) 0.070(3) -0.001(2) -0.0062(19) -0.001(2)
C21 0.038(3) 0.069(3) 0.124(5) -0.003(3) 0.004(3) 0.012(2)
C22 0.049(3) 0.056(3) 0.144(5) 0.007(3) 0.008(3) 0.002(3)
C23 0.035(3) 0.060(3) 0.071(3) 0.001(2) -0.001(2) 0.004(2)
C24 0.038(3) 0.066(3) 0.065(3) 0.003(2) -0.002(2) 0.003(2)

loop_
_atom_type_symbol
_atom_type_description
_atom_type_scat_dispersion_real
_atom_type_scat_dispersion_imag
_atom_type_scat_source
C C 0.0033 0.0016 'International Tables Vol C Tables 4.2.6.8 and 6.1.1.4'
H H 0.0000 0.0000 'International Tables Vol C Tables 4.2.6.8 and 6.1.1.4'
N N 0.0061 0.0033 'International Tables Vol C Tables 4.2.6.8 and 6.1.1.4'
O O 0.0106 0.0060 'International Tables Vol C Tables 4.2.6.8 and 6.1.1.4'
Zn Zn 0.2839 1.4301 'International Tables Vol C Tables 4.2.6.8 and 6.1.1.4'

loop_
_geom_angle_atom_site_label_1
_geom_angle_atom_site_label_2
_geom_angle_atom_site_label_3
_geom_angle
_geom_angle_site_symmetry_1
_geom_angle_site_symmetry_3
O3 Zn1 O1 108.25(18) 1_655 .
O3 Zn1 N2 112.60(18) 1_655 2_656
O1 Zn1 N2 125.75(17) . 2_656
O3 Zn1 N1 98.57(17) 1_655 .
O1 Zn1 N1 100.07(18) . .
N2 Zn1 N1 107.31(18) 2_656 .
C22 N1 C23 116.6(5) . .
C22 N1 Zn1 121.9(4) . .
C23 N1 Zn1 119.0(3) . .
C10 N2 C12 115.1(5) . .
C10 N2 Zn1 123.9(4) . 2_646
C12 N2 Zn1 120.6(4) . 2_646
C1 O1 Zn1 110.9(4) . .
C13 O3 Zn1 106.9(4) . 1_455
H1W O5 H2W 102(3) . .
O2 C1 O1 123.0(5) . .
O2 C1 C2 120.6(5) . .
O1 C1 C2 116.4(5) . .
C7 C2 C3 119.2(5) . .
C7 C2 C1 121.8(5) . .
C3 C2 C1 118.9(5) . .
C4 C3 C2 118.9(6) . .
C4 C3 H3 120.6 . .
C2 C3 H3 120.6 . .
C3 C4 C5 120.9(6) . .
C3 C4 H4 119.5 . .
C5 C4 H4 119.5 . .
C6 C5 C4 119.4(6) . .
C6 C5 H5 120.3 . .
C4 C5 H5 120.3 . .
C5 C6 C7 118.8(5) . .
C5 C6 C8 119.2(5) . .
C7 C6 C8 121.8(5) . .
C2 C7 C6 122.5(5) . .
C2 C7 H7 118.7 . .
C6 C7 H7 118.7 . .
C11 C8 C9 114.4(5) . .
C11 C8 C6 123.2(5) . .
C9 C8 C6 122.4(5) . .
C10 C9 C8 122.4(6) . .
C10 C9 H9 118.8 . .
C8 C9 H9 118.8 . .
N2 C10 C9 123.6(6) . .
N2 C10 H10 118.2 . .
C9 C10 H10 118.2 . .
C8 C11 C12 120.8(5) . .
C8 C11 H11 119.6 . .
C12 C11 H11 119.6 . .
N2 C12 C11 123.8(6) . .
N2 C12 H12 118.1 . .
C11 C12 H12 118.1 . .
O4 C13 O3 122.5(5) . .
O4 C13 C14 121.1(5) . .
O3 C13 C14 116.3(6) . .
C15 C14 C19 119.5(5) . .
C15 C14 C13 119.7(5) . .
C19 C14 C13 120.6(5) . .
C14 C15 C16 121.6(5) . .
C14 C15 H15 119.2 . .
C16 C15 H15 119.2 . .
C17 C16 C15 118.3(5) . .
C17 C16 C20 120.8(4) . .
C15 C16 C20 120.9(5) . .
C16 C17 C18 120.2(5) . .
C16 C17 H17 119.9 . .
C18 C17 H17 119.9 . .
C19 C18 C17 121.2(6) . .
C19 C18 H18 119.4 . .
C17 C18 H18 119.4 . .
C18 C19 C14 119.0(5) . .
C18 C19 H19 120.5 . .
C14 C19 H19 120.5 . .
C24 C20 C21 116.1(5) . .
C24 C20 C16 122.9(5) . .
C21 C20 C16 120.9(5) . .
C22 C21 C20 120.4(5) . .
C22 C21 H21 119.8 . .
C20 C21 H21 119.8 . .
N1 C22 C21 123.5(6) . .
N1 C22 H22 118.3 . .
C21 C22 H22 118.3 . .
N1 C23 C24 122.6(5) . .
N1 C23 H23 118.7 . .
C24 C23 H23 118.7 . .
C20 C24 C23 120.7(5) . .
C20 C24 H24 119.6 . .
C23 C24 H24 119.6 . .

loop_
_geom_bond_atom_site_label_1
_geom_bond_atom_site_label_2
_geom_bond_distance
_geom_bond_site_symmetry_2
Zn1 O3 1.955(4) 1_655
Zn1 O1 1.949(4) .
Zn1 N2 2.011(4) 2_656
Zn1 N1 2.059(5) .
N1 C22 1.336(7) .
N1 C23 1.334(6) .
N2 C10 1.311(8) .
N2 C12 1.312(7) .
N2 Zn1 2.011(4) 2_646
O1 C1 1.268(7) .
O2 C1 1.233(8) .
O3 C13 1.279(7) .
O3 Zn1 1.955(4) 1_455
O4 C13 1.241(8) .
O5 H1W 0.80(2) .
O5 H2W 0.79(2) .
C1 C2 1.491(8) .
C2 C7 1.370(7) .
C2 C3 1.393(8) .
C3 C4 1.372(10) .
C3 H3 0.9500 .
C4 C5 1.409(10) .
C4 H4 0.9500 .
C5 C6 1.367(8) .
C5 H5 0.9500 .
C6 C7 1.373(7) .
C6 C8 1.480(7) .
C7 H7 0.9500 .
C8 C11 1.348(8) .
C8 C9 1.355(8) .
C9 C10 1.362(8) .
C9 H9 0.9500 .
C10 H10 0.9500 .
C11 C12 1.393(8) .
C11 H11 0.9500 .
C12 H12 0.9500 .
C13 C14 1.503(7) .
C14 C15 1.371(7) .
C14 C19 1.396(8) .
C15 C16 1.389(7) .
C15 H15 0.9500 .
C16 C17 1.382(7) .
C16 C20 1.473(6) .
C17 C18 1.383(8) .
C17 H17 0.9500 .
C18 C19 1.369(8) .
C18 H18 0.9500 .
C19 H19 0.9500 .
C20 C24 1.368(7) .
C20 C21 1.384(8) .
C21 C22 1.356(9) .
C21 H21 0.9500 .
C22 H22 0.9500 .
C23 C24 1.377(7) .
C23 H23 0.9500 .
C24 H24 0.9500 .

loop_
_geom_torsion_atom_site_label_1
_geom_torsion_atom_site_label_2
_geom_torsion_atom_site_label_3
_geom_torsion_atom_site_label_4
_geom_torsion
_geom_torsion_site_symmetry_1
O3 Zn1 N1 C22 150.7(5) 1_655
O1 Zn1 N1 C22 -98.9(5) .
N2 Zn1 N1 C22 33.7(5) 2_656
O3 Zn1 N1 C23 -47.7(4) 1_655
O1 Zn1 N1 C23 62.7(4) .
N2 Zn1 N1 C23 -164.7(4) 2_656
O3 Zn1 O1 C1 170.5(4) 1_655
N2 Zn1 O1 C1 -52.1(4) 2_656
N1 Zn1 O1 C1 67.9(4) .
Zn1 O1 C1 O2 11.0(7) .
Zn1 O1 C1 C2 -167.8(4) .
O2 C1 C2 C7 -165.8(6) .
O1 C1 C2 C7 13.0(8) .
O2 C1 C2 C3 10.3(9) .
O1 C1 C2 C3 -170.9(6) .
C7 C2 C3 C4 0.1(12) .
C1 C2 C3 C4 -176.1(8) .
C2 C3 C4 C5 2.6(15) .
C3 C4 C5 C6 -5.0(16) .
C4 C5 C6 C7 4.6(12) .
C4 C5 C6 C8 -179.7(8) .
C3 C2 C7 C6 -0.3(9) .
C1 C2 C7 C6 175.7(5) .
C5 C6 C7 C2 -2.1(10) .
C8 C6 C7 C2 -177.6(5) .
C5 C6 C8 C11 14.5(10) .
C7 C6 C8 C11 -170.0(6) .
C5 C6 C8 C9 -165.2(8) .
C7 C6 C8 C9 10.4(10) .
C11 C8 C9 C10 0.9(13) .
C6 C8 C9 C10 -179.4(8) .
C12 N2 C10 C9 0.5(12) .
Zn1 N2 C10 C9 -172.3(7) 2_646
C8 C9 C10 N2 -1.5(15) .
C9 C8 C11 C12 0.5(11) .
C6 C8 C11 C12 -179.2(6) .
C10 N2 C12 C11 1.0(11) .
Zn1 N2 C12 C11 174.1(6) 2_646
C8 C11 C12 N2 -1.5(12) .
Zn1 O3 C13 O4 -2.0(7) 1_455
Zn1 O3 C13 C14 -177.6(4) 1_455
O4 C13 C14 C15 18.1(9) .
O3 C13 C14 C15 -166.1(5) .
O4 C13 C14 C19 -157.0(6) .
O3 C13 C14 C19 18.7(8) .
C19 C14 C15 C16 -2.6(8) .
C13 C14 C15 C16 -177.8(5) .
C14 C15 C16 C17 3.6(8) .
C14 C15 C16 C20 -178.9(5) .
C15 C16 C17 C18 -2.7(9) .
C20 C16 C17 C18 179.8(6) .
C16 C17 C18 C19 0.8(11) .
C17 C18 C19 C14 0.3(11) .
C15 C14 C19 C18 0.6(9) .
C13 C14 C19 C18 175.7(6) .
C17 C16 C20 C24 26.5(8) .
C15 C16 C20 C24 -151.0(5) .
C17 C16 C20 C21 -155.7(6) .
C15 C16 C20 C21 26.8(8) .
C24 C20 C21 C22 3.6(9) .
C16 C20 C21 C22 -174.4(6) .
C23 N1 C22 C21 0.1(10) .
Zn1 N1 C22 C21 162.1(6) .
C20 C21 C22 N1 -2.1(12) .
C22 N1 C23 C24 0.3(8) .
Zn1 N1 C23 C24 -162.2(4) .
C21 C20 C24 C23 -3.2(7) .
C16 C20 C24 C23 174.7(5) .
N1 C23 C24 C20 1.4(8) .
